data_7114422
loop_
_publ_author_name
'Coles, Martyn P.'
'Hitchcock, Peter B.'

_publ_section_title
;
 Variable coordination chemistry of the phospha(iii)guanidinate anion;
 application as a metal-functionalised phosphine ligandElectronic
 supplementary information (ESI) available: simulated and observed NMR
 spectra. See http://www.rsc.org/suppdata/cc/b2/b209026k/
;
_journal_issue 23
_journal_name_full 'Chemical Communications'
_journal_page_first 2794
_journal_paper_doi 10.1039/b209026k
_journal_year 2002
_chemical_compound_source 'synthesis as described'
_chemical_formula_moiety 'C21 H30 Al1 N2 P1'
_chemical_formula_sum 'C21 H30 Al N2 P'
_chemical_formula_weight 368.42
_chemical_name_common '[AlMe2{(NiPr)2CPPh2}]'
_chemical_name_systematic
;
?
;
_space_group_IT_number 14
_symmetry_cell_setting monoclinic
_symmetry_Int_Tables_number 14
_symmetry_space_group_name_Hall '-P 2yn'
_symmetry_space_group_name_H-M 'P 1 21/n 1'
_atom_sites_solution_hydrogens geom
_atom_sites_solution_primary direct
_atom_sites_solution_secondary difmap
_audit_conform_dict_location ftp://ftp.iucr.org/pub/cif_core.dic
_audit_conform_dict_name cif_core.dic
_audit_conform_dict_version 2.2
_audit_creation_date 2002-01-04T11:46:07-00:00
_audit_creation_method 'WinGX routine CIF_UPDATE'
_cell_angle_alpha 90
_cell_angle_beta 107.443(4)
_cell_angle_gamma 90
_cell_formula_units_Z 4
_cell_length_a 16.0218(9)
_cell_length_b 8.3303(6)
_cell_length_c 17.6419(9)
_cell_measurement_reflns_used 10071
_cell_measurement_temperature 173(2)
_cell_measurement_theta_max 22.986
_cell_measurement_theta_min 4.076
_cell_measurement_wavelength 0.71073
_cell_volume 2246.3(2)
_computing_cell_refinement 'HKL Scalepack (Otwinowski & Minor 1997)'
_computing_data_reduction 'HKL Denzo and Scalepack (Otwinowski & Minor 1997)'
_computing_molecular_graphics 'Ortep-3 for Windows (Farrugia, 1997)'
_computing_publication_material 'WinGX publication routines (Farrugia, 1999)'
_computing_structure_refinement 'SHELXL-97 (Sheldrick, 1997)'
_computing_structure_solution 'SHELXS-97 (Sheldrick, 1997)'
_diffrn_ambient_temperature 173(2)
_diffrn_measured_fraction_theta_full 0.987
_diffrn_measured_fraction_theta_max 0.987
_diffrn_measurement_device KappaCCD
_diffrn_measurement_method CCD
_diffrn_radiation_monochromator graphite
_diffrn_radiation_probe x-ray
_diffrn_radiation_type MoK\a
_diffrn_radiation_wavelength 0.71073
_diffrn_reflns_av_R_equivalents 0.0414
_diffrn_reflns_av_unetI/netI 0.0438
_diffrn_reflns_limit_h_max 17
_diffrn_reflns_limit_h_min -17
_diffrn_reflns_limit_k_max 9
_diffrn_reflns_limit_k_min -8
_diffrn_reflns_limit_l_max 18
_diffrn_reflns_limit_l_min -19
_diffrn_reflns_number 9341
_diffrn_reflns_theta_full 23.02
_diffrn_reflns_theta_max 23.02
_diffrn_reflns_theta_min 4.23
_exptl_absorpt_coefficient_mu 0.167
_exptl_absorpt_correction_type none
_exptl_crystal_colour colourless
_exptl_crystal_density_diffrn 1.089
_exptl_crystal_density_method 'not measured'
_exptl_crystal_description plate
_exptl_crystal_F_000 792
_exptl_crystal_size_max 0.3
_exptl_crystal_size_mid 0.3
_exptl_crystal_size_min 0.1
_refine_diff_density_max 0.255
_refine_diff_density_min -0.259
_refine_diff_density_rms 0.038
_refine_ls_extinction_method none
_refine_ls_goodness_of_fit_ref 1.042
_refine_ls_hydrogen_treatment riding
_refine_ls_matrix_type full
_refine_ls_number_parameters 226
_refine_ls_number_reflns 3095
_refine_ls_number_restraints 0
_refine_ls_restrained_S_all 1.042
_refine_ls_R_factor_all 0.0516
_refine_ls_R_factor_gt 0.0408
_refine_ls_shift/su_max 0.001
_refine_ls_shift/su_mean 0
_refine_ls_structure_factor_coef Fsqd
_refine_ls_weighting_details 'calc w=1/[\s^2^(Fo^2^)+(0.0357P)^2^+1.4909P] where P=(Fo^2^+2Fc^2^)/3'
_refine_ls_weighting_scheme calc
_refine_ls_wR_factor_gt 0.0957
_refine_ls_wR_factor_ref 0.1009
_reflns_number_gt 2623
_reflns_number_total 3095
_reflns_threshold_expression >2sigma(I)
_cod_data_source_file b209026k.txt
_cod_data_source_block jan202
_cod_original_sg_symbol_H-M P2(1)/n
_cod_database_code 7114422

loop_
_symmetry_equiv_pos_as_xyz
'x, y, z'
'-x+1/2, y+1/2, -z+1/2'
'-x, -y, -z'
'x-1/2, -y-1/2, z-1/2'

loop_
_atom_site_label
_atom_site_type_symbol
_atom_site_fract_x
_atom_site_fract_y
_atom_site_fract_z
_atom_site_U_iso_or_equiv
_atom_site_adp_type
_atom_site_occupancy
_atom_site_symmetry_multiplicity
_atom_site_calc_flag
_atom_site_refinement_flags
P P 0.98914(4) 0.15778(7) 0.32931(3) 0.02849(19) Uani 1 1 d .
Al Al 1.05867(5) 0.46187(9) 0.16642(4) 0.0357(2) Uani 1 1 d .
N1 N 1.02252(13) 0.2512(2) 0.18913(11) 0.0343(5) Uani 1 1 d .
N2 N 1.05219(12) 0.4498(2) 0.27359(11) 0.0325(5) Uani 1 1 d .
C1 C 1.02517(14) 0.2975(3) 0.26236(13) 0.0288(5) Uani 1 1 d .
C2 C 1.00808(15) 0.0882(3) 0.15664(13) 0.0346(6) Uani 1 1 d .
H2 H 0.9831 0.0209 0.1914 0.042 Uiso 1 1 calc R
C3 C 1.09435(18) 0.0165(4) 0.15517(18) 0.0588(8) Uani 1 1 d .
H3A H 1.1346 0.0129 0.2093 0.088 Uiso 1 1 calc R
H3B H 1.1197 0.0826 0.1217 0.088 Uiso 1 1 calc R
H3C H 1.0846 -0.0927 0.1335 0.088 Uiso 1 1 calc R
C4 C 0.94334(17) 0.0945(3) 0.07401(15) 0.0488(7) Uani 1 1 d .
H4A H 0.8879 0.1399 0.0769 0.073 Uiso 1 1 calc R
H4B H 0.9333 -0.0143 0.0520 0.073 Uiso 1 1 calc R
H4C H 0.9670 0.1619 0.0398 0.073 Uiso 1 1 calc R
C5 C 1.05883(17) 0.5499(3) 0.34315(14) 0.0381(6) Uani 1 1 d .
H5 H 1.0251 0.4989 0.3761 0.046 Uiso 1 1 calc R
C6 C 1.0197(2) 0.7134(3) 0.31490(17) 0.0581(8) Uani 1 1 d .
H6A H 0.9583 0.7006 0.2835 0.087 Uiso 1 1 calc R
H6B H 1.0522 0.7632 0.2820 0.087 Uiso 1 1 calc R
H6C H 1.0234 0.7819 0.3610 0.087 Uiso 1 1 calc R
C7 C 1.15440(19) 0.5664(4) 0.39273(16) 0.0569(8) Uani 1 1 d .
H7A H 1.1784 0.4600 0.4107 0.085 Uiso 1 1 calc R
H7B H 1.1584 0.6345 0.4389 0.085 Uiso 1 1 calc R
H7C H 1.1878 0.6151 0.3604 0.085 Uiso 1 1 calc R
C8 C 1.17570(18) 0.4768(4) 0.15516(18) 0.0655(9) Uani 1 1 d .
H8A H 1.1716 0.4825 0.0987 0.098 Uiso 1 1 calc R
H8B H 1.2097 0.3820 0.1789 0.098 Uiso 1 1 calc R
H8C H 1.2047 0.5736 0.1822 0.098 Uiso 1 1 calc R
C9 C 0.96150(17) 0.5857(3) 0.09533(15) 0.0467(7) Uani 1 1 d .
H9A H 0.9679 0.5882 0.0418 0.070 Uiso 1 1 calc R
H9B H 0.9626 0.6956 0.1154 0.070 Uiso 1 1 calc R
H9C H 0.9057 0.5349 0.0934 0.070 Uiso 1 1 calc R
C10 C 0.88971(14) 0.2571(3) 0.33491(12) 0.0279(5) Uani 1 1 d .
C11 C 0.84488(15) 0.3713(3) 0.28012(14) 0.0360(6) Uani 1 1 d .
H11 H 0.8708 0.4134 0.2424 0.043 Uiso 1 1 calc R
C12 C 0.76274(16) 0.4240(3) 0.28007(15) 0.0466(7) Uani 1 1 d .
H12 H 0.7324 0.5008 0.2419 0.056 Uiso 1 1 calc R
C13 C 0.72518(16) 0.3657(3) 0.33492(16) 0.0497(7) Uani 1 1 d .
H13 H 0.6691 0.4027 0.3348 0.060 Uiso 1 1 calc R
C14 C 0.76869(16) 0.2534(3) 0.39028(15) 0.0437(7) Uani 1 1 d .
H14 H 0.7428 0.2140 0.4285 0.052 Uiso 1 1 calc R
C15 C 0.84991(15) 0.1986(3) 0.38995(14) 0.0358(6) Uani 1 1 d .
H15 H 0.8792 0.1200 0.4276 0.043 Uiso 1 1 calc R
C16 C 1.07133(14) 0.1919(3) 0.42530(13) 0.0292(5) Uani 1 1 d .
C17 C 1.15290(15) 0.1230(3) 0.43378(14) 0.0379(6) Uani 1 1 d .
H17 H 1.1621 0.0625 0.3913 0.045 Uiso 1 1 calc R
C18 C 1.22051(16) 0.1418(3) 0.50347(16) 0.0478(7) Uani 1 1 d .
H18 H 1.2761 0.0958 0.5083 0.057 Uiso 1 1 calc R
C19 C 1.20768(17) 0.2269(3) 0.56603(15) 0.0478(7) Uani 1 1 d .
H19 H 1.2545 0.2407 0.6136 0.057 Uiso 1 1 calc R
C20 C 1.12664(16) 0.2918(3) 0.55929(14) 0.0448(7) Uani 1 1 d .
H20 H 1.1173 0.3484 0.6028 0.054 Uiso 1 1 calc R
C21 C 1.05866(15) 0.2752(3) 0.48943(13) 0.0352(6) Uani 1 1 d .
H21 H 1.0031 0.3208 0.4852 0.042 Uiso 1 1 calc R

loop_
_atom_site_aniso_label
_atom_site_aniso_U_11
_atom_site_aniso_U_22
_atom_site_aniso_U_33
_atom_site_aniso_U_23
_atom_site_aniso_U_13
_atom_site_aniso_U_12
P 0.0328(3) 0.0262(3) 0.0272(3) -0.0013(3) 0.0100(3) 0.0009(3)
Al 0.0350(4) 0.0426(5) 0.0314(4) 0.0030(3) 0.0129(3) -0.0046(3)
N1 0.0434(12) 0.0349(11) 0.0274(11) -0.0027(9) 0.0152(9) -0.0016(9)
N2 0.0403(11) 0.0290(11) 0.0297(10) -0.0012(9) 0.0125(9) -0.0043(9)
C1 0.0278(12) 0.0303(13) 0.0282(13) 0.0001(10) 0.0082(10) 0.0027(10)
C2 0.0395(14) 0.0353(14) 0.0300(12) -0.0076(11) 0.0117(11) -0.0010(11)
C3 0.0465(16) 0.0580(19) 0.0659(19) -0.0191(16) 0.0080(15) 0.0095(14)
C4 0.0495(16) 0.0532(17) 0.0390(15) -0.0079(13) 0.0061(13) 0.0013(14)
C5 0.0537(16) 0.0290(13) 0.0345(13) -0.0029(11) 0.0175(12) -0.0050(12)
C6 0.092(2) 0.0329(15) 0.0563(18) 0.0026(13) 0.0332(17) 0.0045(15)
C7 0.0672(19) 0.0529(18) 0.0455(16) -0.0121(14) 0.0089(15) -0.0206(15)
C8 0.0458(17) 0.097(3) 0.0584(19) 0.0018(18) 0.0227(15) -0.0116(17)
C9 0.0476(16) 0.0468(16) 0.0413(15) 0.0077(13) 0.0068(13) -0.0033(13)
C10 0.0268(12) 0.0296(12) 0.0241(12) -0.0058(10) 0.0030(10) -0.0048(10)
C11 0.0345(13) 0.0403(14) 0.0303(13) -0.0014(11) 0.0055(11) 0.0017(12)
C12 0.0376(15) 0.0542(17) 0.0420(15) -0.0001(14) 0.0027(13) 0.0108(13)
C13 0.0289(14) 0.0640(19) 0.0538(17) -0.0164(15) 0.0089(13) 0.0038(14)
C14 0.0347(14) 0.0585(17) 0.0394(15) -0.0089(14) 0.0135(12) -0.0076(13)
C15 0.0309(13) 0.0428(14) 0.0316(13) -0.0013(11) 0.0059(11) -0.0044(11)
C16 0.0298(13) 0.0314(13) 0.0279(13) 0.0043(10) 0.0108(10) 0.0013(10)
C17 0.0357(14) 0.0397(14) 0.0396(14) 0.0025(11) 0.0134(12) 0.0047(11)
C18 0.0311(14) 0.0567(18) 0.0521(17) 0.0106(14) 0.0074(13) 0.0079(13)
C19 0.0384(15) 0.0654(19) 0.0326(14) 0.0084(14) 0.0000(12) -0.0050(14)
C20 0.0414(16) 0.0636(18) 0.0291(14) -0.0047(13) 0.0101(12) -0.0058(14)
C21 0.0285(13) 0.0450(15) 0.0317(13) -0.0012(12) 0.0085(11) 0.0010(11)

loop_
_geom_angle_atom_site_label_1
_geom_angle_atom_site_label_2
_geom_angle_atom_site_label_3
_geom_angle
C10 P C16 106.12(10)
C10 P C1 101.07(10)
C16 P C1 102.44(10)
N2 Al N1 68.95(8)
N2 Al C8 116.11(11)
N1 Al C8 115.96(13)
N2 Al C9 112.75(10)
N1 Al C9 112.30(10)
C8 Al C9 120.14(13)
C1 N1 C2 126.97(19)
C1 N1 Al 90.76(14)
C2 N1 Al 141.69(15)
C1 N2 C5 127.26(19)
C1 N2 Al 90.82(13)
C5 N2 Al 141.50(15)
N2 C1 N1 109.43(19)
N2 C1 P 130.21(16)
N1 C1 P 120.30(17)
N1 C2 C3 109.6(2)
N1 C2 C4 109.1(2)
C3 C2 C4 111.2(2)
N2 C5 C6 108.5(2)
N2 C5 C7 109.9(2)
C6 C5 C7 110.6(2)
C11 C10 C15 118.2(2)
C11 C10 P 123.33(17)
C15 C10 P 117.83(17)
C12 C11 C10 120.6(2)
C13 C12 C11 120.3(2)
C12 C13 C14 120.2(2)
C13 C14 C15 119.9(2)
C14 C15 C10 120.9(2)
C21 C16 C17 118.6(2)
C21 C16 P 126.13(17)
C17 C16 P 115.28(17)
C18 C17 C16 120.5(2)
C19 C18 C17 120.4(2)
C20 C19 C18 119.7(2)
C19 C20 C21 120.4(2)
C20 C21 C16 120.4(2)

loop_
_geom_bond_atom_site_label_1
_geom_bond_atom_site_label_2
_geom_bond_distance
P C10 1.824(2)
P C16 1.829(2)
P C1 1.869(2)
Al N2 1.9270(19)
Al N1 1.928(2)
Al C8 1.948(3)
Al C9 1.972(3)
N1 C1 1.337(3)
N1 C2 1.465(3)
N2 C1 1.336(3)
N2 C5 1.461(3)
C2 C3 1.513(3)
C2 C4 1.516(3)
C5 C6 1.520(3)
C5 C7 1.525(4)
C10 C11 1.392(3)
C10 C15 1.399(3)
C11 C12 1.387(3)
C12 C13 1.373(4)
C13 C14 1.380(4)
C14 C15 1.381(3)
C16 C21 1.393(3)
C16 C17 1.394(3)
C17 C18 1.383(3)
C18 C19 1.378(4)
C19 C20 1.378(4)
C20 C21 1.386(3)
